data_7034950
loop_
_publ_author_name
'Wang, Xin'
'Zhao, Jie'
'Zhao, Yan'
'Xu, Heng'
'Shen, Xuan'
'Zhu, Dun-Ru'
'Jing, Su'

_publ_section_title
;
 Three sra topological lanthanide-organic frameworks built from
 2,2'-dimethoxy-4,4'-biphenyldicarboxylic acid.
;
_journal_issue 19
_journal_name_full 'Dalton transactions (Cambridge, England : 2003)'
_journal_page_first 9281
_journal_page_last 9288
_journal_paper_doi 10.1039/c5dt00602c
_journal_volume 44
_journal_year 2015
_chemical_formula_moiety 'C20 H20 Eu N O9'
_chemical_formula_sum 'C20 H20 Eu N O9'
_chemical_formula_weight 570.33
_chemical_name_systematic
; 
 ? 
;
_space_group_IT_number 33
_symmetry_cell_setting orthorhombic
_symmetry_space_group_name_Hall 'P 2c -2n'
_symmetry_space_group_name_H-M 'P n a 21'
_atom_sites_solution_hydrogens geom
_atom_sites_solution_primary direct
_atom_sites_solution_secondary difmap
_audit_creation_method SHELXL-97
_audit_update_record
;
2013-12-13 deposited with the CCDC.
2015-04-16 downloaded from the CCDC.
;
_cell_angle_alpha 90.00
_cell_angle_beta 90.00
_cell_angle_gamma 90.00
_cell_formula_units_Z 4
_cell_length_a 28.044(2)
_cell_length_b 9.6262(7)
_cell_length_c 8.2546(6)
_cell_measurement_reflns_used 3230
_cell_measurement_temperature 296(2)
_cell_measurement_theta_max 26.91
_cell_measurement_theta_min 1.46
_cell_volume 2228.4(3)
_computing_cell_refinement 'SAINT (Bruker, 2005)'
_computing_data_collection 'APEX2 (Bruker, 2005)'
_computing_data_reduction SAINT
_computing_molecular_graphics SHELXTL
_computing_publication_material SHELXTL
_computing_structure_refinement 'SHELXL-97 (Sheldrick, 2008)'
_computing_structure_solution 'SHELXS-97 (Sheldrick, 2008)'
_diffrn_ambient_temperature 296(2)
_diffrn_measured_fraction_theta_full 0.998
_diffrn_measured_fraction_theta_max 0.998
_diffrn_measurement_device_type 'Bruker Apex2 CCD'
_diffrn_measurement_method '\w scans'
_diffrn_radiation_monochromator graphite
_diffrn_radiation_source 'fine-focus sealed tube'
_diffrn_radiation_type MoK\a
_diffrn_radiation_wavelength 0.71073
_diffrn_reflns_av_R_equivalents 0.0409
_diffrn_reflns_av_sigmaI/netI 0.0406
_diffrn_reflns_limit_h_max 30
_diffrn_reflns_limit_h_min -33
_diffrn_reflns_limit_k_max 11
_diffrn_reflns_limit_k_min -11
_diffrn_reflns_limit_l_max 9
_diffrn_reflns_limit_l_min -9
_diffrn_reflns_number 15199
_diffrn_reflns_theta_full 25.00
_diffrn_reflns_theta_max 25.00
_diffrn_reflns_theta_min 1.45
_exptl_absorpt_coefficient_mu 2.864
_exptl_absorpt_correction_T_max 0.8033
_exptl_absorpt_correction_T_min 0.5465
_exptl_absorpt_correction_type multi-scan
_exptl_absorpt_process_details '(SADABS; Sheldrick, 2003)'
_exptl_crystal_colour colorless
_exptl_crystal_density_diffrn 1.700
_exptl_crystal_density_method 'not measured'
_exptl_crystal_description prism
_exptl_crystal_F_000 1128
_exptl_crystal_size_max 0.24
_exptl_crystal_size_mid 0.14
_exptl_crystal_size_min 0.08
_refine_diff_density_max 0.345
_refine_diff_density_min -0.332
_refine_diff_density_rms 0.067
_refine_ls_abs_structure_details 'Flack H D (1983), Acta Cryst. A39, 876-881'
_refine_ls_abs_structure_Flack -0.003(15)
_refine_ls_extinction_coef 0.00076(10)
_refine_ls_extinction_expression Fc^*^=kFc[1+0.001xFc^2^\l^3^/sin(2\q)]^-1/4^
_refine_ls_extinction_method SHELXL
_refine_ls_goodness_of_fit_ref 1.037
_refine_ls_hydrogen_treatment constr
_refine_ls_matrix_type full
_refine_ls_number_parameters 281
_refine_ls_number_reflns 3691
_refine_ls_number_restraints 26
_refine_ls_restrained_S_all 1.073
_refine_ls_R_factor_all 0.0328
_refine_ls_R_factor_gt 0.0255
_refine_ls_shift/su_max 0.002
_refine_ls_shift/su_mean 0.000
_refine_ls_structure_factor_coef Fsqd
_refine_ls_weighting_details 'calc w=1/[\s^2^(Fo^2^)+(0.0164P)^2^+0.1649P] where P=(Fo^2^+2Fc^2^)/3'
_refine_ls_weighting_scheme calc
_refine_ls_wR_factor_gt 0.0496
_refine_ls_wR_factor_ref 0.0519
_reflns_number_gt 3178
_reflns_number_total 3691
_reflns_threshold_expression >2sigma(I)
_cod_data_source_file c5dt00602c2.cif
_cod_data_source_block xh4-eu
_cod_depositor_comments
;
The following automatic conversions were performed:

'_symmetry_cell_setting' value 'Orthorhombic ' changed to
'orthorhombic' according to
/usr/data/users/saulius/crontab/automatic-downloads/rss-feeds/RSC/lib/dictionaries/cif_core.dic
dictionary named 'cif_core.dic' version 2.4.2 from 2011-04-26.

Automatic conversion script
Id: cif_fix_values 3271 2015-04-21 07:52:19Z andrius 

 Adding full bibliography for 7034950--7034952.cif.
;
_cod_original_sg_symbol_Hall 'P 2c -2n  '
_cod_original_sg_symbol_H-M 'Pna21 '
_cod_database_code 7034950

loop_
_symmetry_equiv_pos_as_xyz
'x, y, z'
'-x, -y, z+1/2'
'x+1/2, -y+1/2, z'
'-x+1/2, y+1/2, z+1/2'

loop_
_atom_site_label
_atom_site_type_symbol
_atom_site_fract_x
_atom_site_fract_y
_atom_site_fract_z
_atom_site_U_iso_or_equiv
_atom_site_adp_type
_atom_site_occupancy
_atom_site_symmetry_multiplicity
_atom_site_calc_flag
_atom_site_refinement_flags
Eu1 Eu -0.003774(6) 1.414557(19) 0.90702(11) 0.02643(8) Uani 1 1 d .
O1 O 0.07212(11) 1.4752(4) 1.0005(4) 0.0462(10) Uani 1 1 d .
O2 O 0.06308(13) 1.6105(4) 1.2143(5) 0.0409(10) Uani 1 1 d .
O3 O 0.45088(12) 1.8858(3) 0.9656(4) 0.0417(10) Uani 1 1 d .
O4 O 0.45931(11) 1.7958(4) 1.2111(4) 0.0375(9) Uani 1 1 d .
O5 O 0.22818(14) 1.7770(5) 1.3501(5) 0.0602(14) Uani 1 1 d .
O6 O 0.30042(14) 1.5622(5) 1.3161(6) 0.0702(15) Uani 1 1 d U
O7 O 0.02162(16) 1.1963(4) 1.0143(5) 0.0554(11) Uani 1 1 d .
O8 O -0.02294(12) 1.4121(3) 1.2126(4) 0.0340(8) Uani 1 1 d .
O9 O -0.07362(13) 1.3048(4) 1.0523(5) 0.0494(11) Uani 1 1 d .
C1 C 0.08804(17) 1.5559(5) 1.1060(7) 0.0330(13) Uani 1 1 d .
C2 C 0.13999(16) 1.5917(5) 1.1033(6) 0.0312(12) Uani 1 1 d .
C3 C 0.16841(17) 1.5548(5) 0.9725(7) 0.0427(15) Uani 1 1 d .
H3A H 0.1558 1.5045 0.8865 0.051 Uiso 1 1 calc R
C4 C 0.21595(17) 1.5943(6) 0.9724(7) 0.0438(15) Uani 1 1 d .
H4A H 0.2349 1.5704 0.8843 0.053 Uiso 1 1 calc R
C5 C 0.23611(17) 1.6677(5) 1.0986(7) 0.0372(14) Uani 1 1 d .
C6 C 0.20689(19) 1.7021(6) 1.2317(7) 0.0375(14) Uani 1 1 d .
C7 C 0.15893(16) 1.6659(5) 1.2336(6) 0.0310(12) Uani 1 1 d .
H7A H 0.1397 1.6909 1.3206 0.037 Uiso 1 1 calc R
C8 C 0.28735(17) 1.7080(6) 1.0967(7) 0.0382(14) Uani 1 1 d .
C9 C 0.30460(18) 1.7935(6) 0.9784(7) 0.0492(16) Uani 1 1 d .
H9A H 0.2838 1.8273 0.9000 0.059 Uiso 1 1 calc R
C10 C 0.35242(17) 1.8316(6) 0.9716(7) 0.0469(15) Uani 1 1 d .
H10A H 0.3634 1.8894 0.8894 0.056 Uiso 1 1 calc R
C11 C 0.38329(16) 1.7825(5) 1.0883(6) 0.0345(13) Uani 1 1 d .
C12 C 0.36676(18) 1.6930(6) 1.2069(7) 0.0457(14) Uani 1 1 d U
H12A H 0.3876 1.6586 1.2848 0.055 Uiso 1 1 calc R
C13 C 0.31911(17) 1.6547(6) 1.2095(7) 0.0423(14) Uani 1 1 d U
C14 C 0.43480(17) 1.8247(5) 1.0879(7) 0.0315(13) Uani 1 1 d .
C15 C 0.2060(3) 1.7832(9) 1.5038(8) 0.082(3) Uani 1 1 d .
H15A H 0.2248 1.8396 1.5753 0.122 Uiso 1 1 calc R
H15B H 0.2033 1.6911 1.5475 0.122 Uiso 1 1 calc R
H15C H 0.1748 1.8231 1.4928 0.122 Uiso 1 1 calc R
C16 C 0.3274(3) 1.5161(9) 1.4444(10) 0.119(3) Uani 1 1 d U
H16A H 0.3089 1.4529 1.5087 0.179 Uiso 1 1 calc R
H16B H 0.3369 1.5939 1.5096 0.179 Uiso 1 1 calc R
H16C H 0.3552 1.4694 1.4043 0.179 Uiso 1 1 calc R
C17 C 0.0835(3) 0.9918(8) 1.3048(9) 0.089(3) Uani 1 1 d .
H17A H 0.0884 1.0717 1.3724 0.134 Uiso 1 1 calc R
H17B H 0.1138 0.9548 1.2722 0.134 Uiso 1 1 calc R
H17C H 0.0661 0.9225 1.3641 0.134 Uiso 1 1 calc R
C18 C 0.0427(3) 0.9222(7) 1.0475(12) 0.102(3) Uani 1 1 d .
H18A H 0.0252 0.9630 0.9596 0.154 Uiso 1 1 calc R
H18B H 0.0231 0.8549 1.1014 0.154 Uiso 1 1 calc R
H18C H 0.0708 0.8776 1.0060 0.154 Uiso 1 1 calc R
C19 C 0.0452(2) 1.1605(7) 1.1300(8) 0.0536(17) Uani 1 1 d .
H19A H 0.0559 1.2293 1.2002 0.064 Uiso 1 1 calc R
C20 C -0.0603(2) 1.3419(6) 1.1874(8) 0.0411(15) Uani 1 1 d .
H20A H -0.0789 1.3169 1.2762 0.049 Uiso 1 1 calc R
N1 N 0.05667(19) 1.0315(5) 1.1633(6) 0.0519(14) Uani 1 1 d .

loop_
_atom_site_aniso_label
_atom_site_aniso_U_11
_atom_site_aniso_U_22
_atom_site_aniso_U_33
_atom_site_aniso_U_23
_atom_site_aniso_U_13
_atom_site_aniso_U_12
Eu1 0.01515(11) 0.02994(12) 0.03420(13) -0.0011(2) -0.0022(2) 0.00015(9)
O1 0.0224(19) 0.069(3) 0.047(3) -0.006(2) -0.0096(18) -0.0110(18)
O2 0.021(2) 0.052(3) 0.050(3) 0.001(2) 0.009(2) 0.0034(19)
O3 0.033(2) 0.048(2) 0.045(2) -0.0090(18) 0.0087(16) -0.0203(16)
O4 0.023(2) 0.046(2) 0.044(2) -0.006(2) -0.0047(17) -0.0067(16)
O5 0.040(3) 0.088(4) 0.053(3) -0.020(2) 0.004(2) -0.029(2)
O6 0.038(3) 0.094(4) 0.079(3) 0.054(3) -0.010(2) -0.018(2)
O7 0.071(3) 0.042(2) 0.053(3) 0.010(2) -0.005(2) 0.013(2)
O8 0.0233(18) 0.039(2) 0.040(2) 0.0042(18) -0.0045(16) -0.0032(16)
O9 0.038(2) 0.066(3) 0.044(2) 0.000(2) -0.004(2) -0.019(2)
C1 0.020(3) 0.034(3) 0.045(4) 0.020(3) -0.005(3) -0.002(2)
C2 0.015(2) 0.037(3) 0.042(3) 0.006(3) 0.003(2) -0.003(2)
C3 0.022(3) 0.059(4) 0.047(3) -0.017(3) 0.005(2) -0.005(2)
C4 0.023(3) 0.068(4) 0.041(3) -0.006(3) 0.005(2) -0.006(3)
C5 0.017(3) 0.038(3) 0.056(4) 0.014(3) 0.002(2) -0.005(2)
C6 0.030(3) 0.040(3) 0.043(4) -0.005(3) -0.006(3) -0.009(3)
C7 0.025(3) 0.042(3) 0.027(3) 0.001(2) 0.002(2) -0.001(2)
C8 0.023(3) 0.048(4) 0.043(4) -0.001(3) 0.002(3) -0.007(2)
C9 0.026(3) 0.066(4) 0.055(4) 0.019(3) -0.005(3) -0.003(3)
C10 0.028(3) 0.063(4) 0.049(4) 0.022(3) 0.000(3) -0.014(3)
C11 0.022(3) 0.042(3) 0.040(3) 0.004(3) 0.006(2) -0.009(2)
C12 0.029(3) 0.056(4) 0.052(3) 0.016(3) -0.010(3) -0.003(3)
C13 0.022(3) 0.054(3) 0.051(3) 0.019(3) -0.002(3) -0.012(2)
C14 0.020(3) 0.027(3) 0.047(4) -0.011(3) 0.006(3) -0.006(2)
C15 0.069(6) 0.116(7) 0.060(6) -0.030(5) -0.007(4) -0.022(5)
C16 0.101(5) 0.154(6) 0.102(6) 0.075(5) -0.034(4) -0.039(4)
C17 0.111(7) 0.071(6) 0.085(7) 0.016(5) -0.008(5) 0.024(5)
C18 0.110(7) 0.044(5) 0.154(8) 0.023(5) -0.018(7) 0.002(4)
C19 0.064(5) 0.045(4) 0.052(4) -0.004(3) 0.002(4) 0.014(3)
C20 0.034(4) 0.042(4) 0.047(4) 0.008(3) 0.001(3) -0.008(3)
N1 0.059(3) 0.043(3) 0.054(3) 0.013(3) 0.004(3) 0.013(2)

loop_
_atom_type_symbol
_atom_type_description
_atom_type_scat_dispersion_real
_atom_type_scat_dispersion_imag
_atom_type_scat_source
C C 0.0033 0.0016 'International Tables Vol C Tables 4.2.6.8 and 6.1.1.4'
H H 0.0000 0.0000 'International Tables Vol C Tables 4.2.6.8 and 6.1.1.4'
N N 0.0061 0.0033 'International Tables Vol C Tables 4.2.6.8 and 6.1.1.4'
O O 0.0106 0.0060 'International Tables Vol C Tables 4.2.6.8 and 6.1.1.4'
Eu Eu -0.1578 3.6682 'International Tables Vol C Tables 4.2.6.8 and 6.1.1.4'

loop_
_geom_angle_atom_site_label_1
_geom_angle_atom_site_label_2
_geom_angle_atom_site_label_3
_geom_angle
_geom_angle_site_symmetry_1
_geom_angle_site_symmetry_3
O2 Eu1 O1 155.13(14) 2_584 .
O2 Eu1 O4 81.78(13) 2_584 4_544
O1 Eu1 O4 82.24(12) . 4_544
O2 Eu1 O3 80.69(13) 2_584 3_485
O1 Eu1 O3 102.71(13) . 3_485
O4 Eu1 O3 145.93(13) 4_544 3_485
O2 Eu1 O7 112.17(14) 2_584 .
O1 Eu1 O7 79.97(15) . .
O4 Eu1 O7 70.59(13) 4_544 .
O3 Eu1 O7 143.40(14) 3_485 .
O2 Eu1 O8 80.77(14) 2_584 2_584
O1 Eu1 O8 76.47(12) . 2_584
O4 Eu1 O8 73.46(12) 4_544 2_584
O3 Eu1 O8 75.04(11) 3_485 2_584
O7 Eu1 O8 139.11(13) . 2_584
O2 Eu1 O9 74.07(14) 2_584 .
O1 Eu1 O9 130.78(14) . .
O4 Eu1 O9 122.45(13) 4_544 .
O3 Eu1 O9 79.93(13) 3_485 .
O7 Eu1 O9 71.80(14) . .
O8 Eu1 O9 146.93(12) 2_584 .
O2 Eu1 O8 121.43(13) 2_584 .
O1 Eu1 O8 82.49(12) . .
O4 Eu1 O8 141.47(12) 4_544 .
O3 Eu1 O8 72.20(11) 3_485 .
O7 Eu1 O8 72.02(13) . .
O8 Eu1 O8 135.68(7) 2_584 .
O9 Eu1 O8 50.99(12) . .
O2 Eu1 C20 97.50(16) 2_584 .
O1 Eu1 C20 107.20(15) . .
O4 Eu1 C20 136.65(15) 4_544 .
O3 Eu1 C20 74.74(14) 3_485 .
O7 Eu1 C20 69.76(16) . .
O8 Eu1 C20 149.60(14) 2_584 .
O9 Eu1 C20 25.07(14) . .
O8 Eu1 C20 25.93(13) . .
O2 Eu1 Eu1 135.29(10) 2_584 2_585
O1 Eu1 Eu1 63.78(9) . 2_585
O4 Eu1 Eu1 142.79(8) 4_544 2_585
O3 Eu1 Eu1 62.18(9) 3_485 2_585
O7 Eu1 Eu1 88.11(10) . 2_585
O8 Eu1 Eu1 110.09(8) 2_584 2_585
O9 Eu1 Eu1 75.59(10) . 2_585
O8 Eu1 Eu1 26.61(7) . 2_585
C20 Eu1 Eu1 51.16(12) . 2_585
O2 Eu1 Eu1 55.60(10) 2_584 2_584
O1 Eu1 Eu1 99.82(9) . 2_584
O4 Eu1 Eu1 60.93(9) 4_544 2_584
O3 Eu1 Eu1 85.09(9) 3_485 2_584
O7 Eu1 Eu1 130.93(10) . 2_584
O8 Eu1 Eu1 28.34(8) 2_584 2_584
O9 Eu1 Eu1 129.17(9) . 2_584
O8 Eu1 Eu1 157.05(7) . 2_584
C20 Eu1 Eu1 149.11(12) . 2_584
Eu1 Eu1 Eu1 136.215(10) 2_585 2_584
C1 O1 Eu1 135.3(3) . .
C1 O2 Eu1 148.1(4) . 2_585
C14 O3 Eu1 138.0(3) . 3_585
C14 O4 Eu1 137.8(3) . 4
C6 O5 C15 118.4(5) . .
C13 O6 C16 119.9(5) . .
C19 O7 Eu1 134.9(4) . .
C20 O8 Eu1 136.9(4) . 2_585
C20 O8 Eu1 91.0(4) . .
Eu1 O8 Eu1 125.05(14) 2_585 .
C20 O9 Eu1 94.3(3) . .
O1 C1 O2 124.0(5) . .
O1 C1 C2 118.7(5) . .
O2 C1 C2 117.3(5) . .
C3 C2 C7 120.8(5) . .
C3 C2 C1 120.7(5) . .
C7 C2 C1 118.5(5) . .
C4 C3 C2 118.9(5) . .
C4 C3 H3A 120.6 . .
C2 C3 H3A 120.6 . .
C5 C4 C3 122.2(5) . .
C5 C4 H4A 118.9 . .
C3 C4 H4A 118.9 . .
C4 C5 C6 118.1(5) . .
C4 C5 C8 121.4(5) . .
C6 C5 C8 120.5(5) . .
O5 C6 C7 123.6(5) . .
O5 C6 C5 115.5(5) . .
C7 C6 C5 120.8(5) . .
C6 C7 C2 119.2(5) . .
C6 C7 H7A 120.4 . .
C2 C7 H7A 120.4 . .
C9 C8 C13 118.4(5) . .
C9 C8 C5 120.4(5) . .
C13 C8 C5 121.1(5) . .
C8 C9 C10 121.9(5) . .
C8 C9 H9A 119.0 . .
C10 C9 H9A 119.0 . .
C11 C10 C9 119.1(5) . .
C11 C10 H10A 120.4 . .
C9 C10 H10A 120.4 . .
C10 C11 C12 119.8(4) . .
C10 C11 C14 120.7(5) . .
C12 C11 C14 119.5(5) . .
C11 C12 C13 120.0(5) . .
C11 C12 H12A 120.0 . .
C13 C12 H12A 120.0 . .
O6 C13 C12 123.8(5) . .
O6 C13 C8 115.5(4) . .
C12 C13 C8 120.7(5) . .
O3 C14 O4 124.0(5) . .
O3 C14 C11 118.4(5) . .
O4 C14 C11 117.6(5) . .
O5 C15 H15A 109.5 . .
O5 C15 H15B 109.5 . .
H15A C15 H15B 109.5 . .
O5 C15 H15C 109.5 . .
H15A C15 H15C 109.5 . .
H15B C15 H15C 109.5 . .
O6 C16 H16A 109.5 . .
O6 C16 H16B 109.5 . .
H16A C16 H16B 109.5 . .
O6 C16 H16C 109.5 . .
H16A C16 H16C 109.5 . .
H16B C16 H16C 109.5 . .
N1 C17 H17A 109.5 . .
N1 C17 H17B 109.5 . .
H17A C17 H17B 109.5 . .
N1 C17 H17C 109.5 . .
H17A C17 H17C 109.5 . .
H17B C17 H17C 109.5 . .
N1 C18 H18A 109.5 . .
N1 C18 H18B 109.5 . .
H18A C18 H18B 109.5 . .
N1 C18 H18C 109.5 . .
H18A C18 H18C 109.5 . .
H18B C18 H18C 109.5 . .
O7 C19 N1 124.6(6) . .
O7 C19 H19A 117.7 . .
N1 C19 H19A 117.7 . .
O9 C20 O8 123.7(6) . .
O9 C20 Eu1 60.7(3) . .
O8 C20 Eu1 63.1(3) . .
O9 C20 H20A 118.1 . .
O8 C20 H20A 118.1 . .
Eu1 C20 H20A 178.7 . .
C19 N1 C17 123.3(6) . .
C19 N1 C18 118.3(6) . .
C17 N1 C18 118.3(5) . .

loop_
_geom_bond_atom_site_label_1
_geom_bond_atom_site_label_2
_geom_bond_distance
_geom_bond_site_symmetry_2
Eu1 O2 2.314(4) 2_584
Eu1 O1 2.338(3) .
Eu1 O4 2.340(3) 4_544
Eu1 O3 2.355(3) 3_485
Eu1 O7 2.389(4) .
Eu1 O8 2.434(4) 2_584
Eu1 O9 2.528(4) .
Eu1 O8 2.579(4) .
Eu1 C20 2.892(6) .
Eu1 Eu1 4.4481(3) 2_585
Eu1 Eu1 4.4481(3) 2_584
O1 C1 1.249(6) .
O2 C1 1.252(7) .
O2 Eu1 2.314(4) 2_585
O3 C14 1.252(6) .
O3 Eu1 2.355(3) 3_585
O4 C14 1.259(6) .
O4 Eu1 2.340(3) 4
O5 C6 1.353(6) .
O5 C15 1.414(7) .
O6 C13 1.357(6) .
O6 C16 1.375(8) .
O7 C19 1.212(6) .
O8 C20 1.265(6) .
O8 Eu1 2.434(4) 2_585
O9 C20 1.229(7) .
C1 C2 1.497(6) .
C2 C3 1.388(7) .
C2 C7 1.396(7) .
C3 C4 1.386(7) .
C3 H3A 0.9300 .
C4 C5 1.380(7) .
C4 H4A 0.9300 .
C5 C6 1.410(7) .
C5 C8 1.488(6) .
C6 C7 1.389(7) .
C7 H7A 0.9300 .
C8 C9 1.366(7) .
C8 C13 1.387(7) .
C9 C10 1.391(7) .
C9 H9A 0.9300 .
C10 C11 1.379(7) .
C10 H10A 0.9300 .
C11 C12 1.384(7) .
C11 C14 1.501(6) .
C12 C13 1.386(7) .
C12 H12A 0.9300 .
C15 H15A 0.9600 .
C15 H15B 0.9600 .
C15 H15C 0.9600 .
C16 H16A 0.9600 .
C16 H16B 0.9600 .
C16 H16C 0.9600 .
C17 N1 1.441(8) .
C17 H17A 0.9600 .
C17 H17B 0.9600 .
C17 H17C 0.9600 .
C18 N1 1.474(9) .
C18 H18A 0.9600 .
C18 H18B 0.9600 .
C18 H18C 0.9600 .
C19 N1 1.311(7) .
C19 H19A 0.9300 .
C20 H20A 0.9300 .
